data_4511305
loop_
_publ_author_name
'Roy, Saikat'
'Nangia, Ashwini'

_publ_section_title
;
 Kinetic and Thermodynamic Conformational Polymorphs of Bis(p-tolyl)
 Ketonep-Tosylhydrazone:&#x00A0; The Curtin&#x2212;Hammett Principle in
 Crystallization
;
_journal_issue 10
_journal_name_full 'Crystal Growth &amp; Design'
_journal_page_first 2047
_journal_paper_doi 10.1021/cg070542t
_journal_volume 7
_journal_year 2007
_chemical_formula_moiety 'C20 H18 N2 O2 S'
_chemical_formula_sum 'C20 H18 N2 O2 S'
_chemical_formula_weight 350.42
_chemical_melting_point 453
_chemical_name_systematic
; 
 ? 
;
_space_group_IT_number 2
_symmetry_cell_setting triclinic
_symmetry_space_group_name_Hall '-P 1'
_symmetry_space_group_name_H-M 'P -1'
_atom_sites_solution_hydrogens geom
_atom_sites_solution_primary direct
_atom_sites_solution_secondary difmap
_audit_creation_method SHELXL-97
_cell_angle_alpha 117.517(2)
_cell_angle_beta 95.800(2)
_cell_angle_gamma 99.945(2)
_cell_formula_units_Z 2
_cell_length_a 9.8402(16)
_cell_length_b 10.1297(16)
_cell_length_c 10.5669(17)
_cell_measurement_temperature 298(2)
_cell_volume 900.2(3)
_computing_cell_refinement 'Bruker SMART'
_computing_data_collection 'Bruker SMART'
_computing_data_reduction 'Bruker SAINT'
_computing_molecular_graphics 'Bruker SHELXTL'
_computing_publication_material 'Bruker SHELXTL'
_computing_structure_refinement 'Bruker SHELXTL'
_computing_structure_solution 'Bruker SHELXTL'
_diffrn_ambient_temperature 298(2)
_diffrn_measured_fraction_theta_full 0.994
_diffrn_measured_fraction_theta_max 0.994
_diffrn_measurement_device_type 'CCD area detector'
_diffrn_measurement_method 'phi and omega scans'
_diffrn_radiation_monochromator graphite
_diffrn_radiation_source 'fine-focus sealed tube'
_diffrn_radiation_type MoK\a
_diffrn_radiation_wavelength 0.71073
_diffrn_reflns_av_R_equivalents 0.0422
_diffrn_reflns_av_sigmaI/netI 0.0491
_diffrn_reflns_limit_h_max 12
_diffrn_reflns_limit_h_min -12
_diffrn_reflns_limit_k_max 12
_diffrn_reflns_limit_k_min -12
_diffrn_reflns_limit_l_max 13
_diffrn_reflns_limit_l_min -13
_diffrn_reflns_number 9463
_diffrn_reflns_theta_full 26.02
_diffrn_reflns_theta_max 26.02
_diffrn_reflns_theta_min 2.15
_exptl_absorpt_coefficient_mu 0.195
_exptl_absorpt_correction_T_max 0.981
_exptl_absorpt_correction_T_min 0.952
_exptl_absorpt_correction_type multi-scan
_exptl_absorpt_process_details 'Bruker AXS SADABS program'
_exptl_crystal_colour colourless
_exptl_crystal_density_diffrn 1.293
_exptl_crystal_density_method 'not measured'
_exptl_crystal_description plate
_exptl_crystal_F_000 368
_exptl_crystal_size_max 0.29
_exptl_crystal_size_mid 0.21
_exptl_crystal_size_min 0.10
_refine_diff_density_max 0.362
_refine_diff_density_min -0.251
_refine_diff_density_rms 0.049
_refine_ls_extinction_method none
_refine_ls_goodness_of_fit_ref 1.030
_refine_ls_hydrogen_treatment mixed
_refine_ls_matrix_type full
_refine_ls_number_parameters 231
_refine_ls_number_reflns 3528
_refine_ls_number_restraints 0
_refine_ls_restrained_S_all 1.030
_refine_ls_R_factor_all 0.0617
_refine_ls_R_factor_gt 0.0524
_refine_ls_shift/su_max 0.001
_refine_ls_shift/su_mean 0.000
_refine_ls_structure_factor_coef Fsqd
_refine_ls_weighting_details 'calc w=1/[\s^2^(Fo^2^)+(0.0632P)^2^+0.2666P] where P=(Fo^2^+2Fc^2^)/3'
_refine_ls_weighting_scheme calc
_refine_ls_wR_factor_gt 0.1320
_refine_ls_wR_factor_ref 0.1392
_reflns_number_gt 2949
_reflns_number_total 3528
_reflns_threshold_expression >2sigma(I)
_cod_data_source_file DiPh_an618_m.cif
_cod_data_source_block an618_m
_cod_depositor_comments
;
The following automatic conversions were performed:

'_symmetry_cell_setting' value 'Triclinic' changed to 'triclinic'
according to
/usr/data/users/saulius/automatic-downloads/retrospective/ACS/lib/dictionaries/cif_core.dic
dictionary named 'cif_core.dic' version 2.4.2 from 2011-04-26.

Automatic conversion script
Id: cif_fix_values 2281 2013-09-26 08:29:07Z andrius 
;
_cod_original_sg_symbol_H-M P-1
_cod_database_code 4511305

loop_
_symmetry_equiv_pos_as_xyz
'x, y, z'
'-x, -y, -z'

loop_
_atom_site_label
_atom_site_type_symbol
_atom_site_fract_x
_atom_site_fract_y
_atom_site_fract_z
_atom_site_U_iso_or_equiv
_atom_site_adp_type
_atom_site_occupancy
_atom_site_symmetry_multiplicity
_atom_site_calc_flag
_atom_site_refinement_flags
S1 S 0.98836(6) 1.06867(6) 0.32469(6) 0.04707(19) Uani 1 1 d .
O1 O 0.99764(18) 1.14751(17) 0.47880(17) 0.0613(4) Uani 1 1 d .
N2 N 0.87577(18) 0.79880(19) 0.11994(18) 0.0453(4) Uani 1 1 d .
N1 N 0.89206(19) 0.8939(2) 0.2691(2) 0.0478(4) Uani 1 1 d .
O2 O 0.92603(17) 1.12329(17) 0.23714(18) 0.0601(4) Uani 1 1 d .
C8 C 0.81688(19) 0.6561(2) 0.0670(2) 0.0399(4) Uani 1 1 d .
C9 C 0.8029(2) 0.5589(2) -0.0928(2) 0.0406(4) Uani 1 1 d .
C5 C 1.1575(2) 1.0528(2) 0.2903(2) 0.0470(5) Uani 1 1 d .
C15 C 0.7618(2) 0.5836(2) 0.1526(2) 0.0399(4) Uani 1 1 d .
C10 C 0.8258(2) 0.6258(2) -0.1804(2) 0.0489(5) Uani 1 1 d .
H10 H 0.8473 0.7322 -0.1387 0.059 Uiso 1 1 calc R
C14 C 0.7700(2) 0.4002(2) -0.1577(2) 0.0501(5) Uani 1 1 d .
H14 H 0.7527 0.3528 -0.1017 0.060 Uiso 1 1 calc R
C11 C 0.8172(3) 0.5376(3) -0.3267(2) 0.0561(6) Uani 1 1 d .
H11 H 0.8322 0.5842 -0.3837 0.067 Uiso 1 1 calc R
C16 C 0.8389(2) 0.5094(3) 0.2016(3) 0.0557(6) Uani 1 1 d .
H16 H 0.9300 0.5084 0.1857 0.067 Uiso 1 1 calc R
C20 C 0.6274(2) 0.5853(3) 0.1789(3) 0.0559(6) Uani 1 1 d .
H20 H 0.5737 0.6352 0.1467 0.067 Uiso 1 1 calc R
C6 C 1.1760(3) 0.9797(3) 0.1482(3) 0.0577(6) Uani 1 1 d .
H6 H 1.1006 0.9436 0.0704 0.069 Uiso 1 1 calc R
C12 C 0.7864(3) 0.3799(3) -0.3900(2) 0.0568(6) Uani 1 1 d .
H12 H 0.7817 0.3201 -0.4894 0.068 Uiso 1 1 calc R
C13 C 0.7629(3) 0.3116(3) -0.3059(3) 0.0586(6) Uani 1 1 d .
H13 H 0.7419 0.2051 -0.3486 0.070 Uiso 1 1 calc R
C18 C 0.6492(3) 0.4384(3) 0.2990(3) 0.0628(6) Uani 1 1 d .
H18 H 0.6109 0.3886 0.3471 0.075 Uiso 1 1 calc R
C17 C 0.7828(3) 0.4363(3) 0.2742(3) 0.0657(7) Uani 1 1 d .
H17 H 0.8359 0.3858 0.3061 0.079 Uiso 1 1 calc R
C3 C 1.4009(3) 1.0932(3) 0.3789(4) 0.0743(8) Uani 1 1 d .
H3 H 1.4769 1.1338 0.4570 0.089 Uiso 1 1 calc R
C19 C 0.5720(2) 0.5138(3) 0.2527(3) 0.0643(7) Uani 1 1 d .
H19 H 0.4818 0.5168 0.2710 0.077 Uiso 1 1 calc R
C4 C 1.2703(3) 1.1108(3) 0.4062(3) 0.0612(6) Uani 1 1 d .
H4 H 1.2576 1.1612 0.5016 0.073 Uiso 1 1 calc R
C7 C 1.3079(3) 0.9613(3) 0.1241(3) 0.0724(7) Uani 1 1 d .
H7 H 1.3207 0.9104 0.0288 0.087 Uiso 1 1 calc R
C2 C 1.4229(3) 1.0170(3) 0.2389(4) 0.0727(8) Uani 1 1 d .
C1 C 1.5661(3) 0.9936(4) 0.2105(5) 0.1132(13) Uani 1 1 d .
H2A H 1.6211 1.0833 0.2131 0.170 Uiso 1 1 calc R
H2B H 1.5556 0.9060 0.1162 0.170 Uiso 1 1 calc R
H2C H 1.6130 0.9768 0.2839 0.170 Uiso 1 1 calc R
H1 H 0.913(3) 0.862(3) 0.324(3) 0.058(7) Uiso 1 1 d .

loop_
_atom_site_aniso_label
_atom_site_aniso_U_11
_atom_site_aniso_U_22
_atom_site_aniso_U_33
_atom_site_aniso_U_23
_atom_site_aniso_U_13
_atom_site_aniso_U_12
S1 0.0527(3) 0.0355(3) 0.0478(3) 0.0171(2) 0.0095(2) 0.0085(2)
O1 0.0745(11) 0.0439(8) 0.0508(9) 0.0113(7) 0.0163(8) 0.0130(8)
N2 0.0493(10) 0.0405(9) 0.0421(9) 0.0189(8) 0.0092(7) 0.0055(7)
N1 0.0543(11) 0.0404(10) 0.0442(10) 0.0192(8) 0.0103(8) 0.0052(8)
O2 0.0622(10) 0.0504(9) 0.0719(11) 0.0341(8) 0.0090(8) 0.0146(7)
C8 0.0354(10) 0.0395(10) 0.0441(11) 0.0210(9) 0.0061(8) 0.0069(8)
C9 0.0381(10) 0.0400(10) 0.0441(11) 0.0221(9) 0.0067(8) 0.0072(8)
C5 0.0514(12) 0.0360(10) 0.0522(12) 0.0226(9) 0.0090(10) 0.0048(9)
C15 0.0412(10) 0.0373(10) 0.0369(10) 0.0169(8) 0.0050(8) 0.0049(8)
C10 0.0575(13) 0.0398(11) 0.0482(12) 0.0236(9) 0.0073(10) 0.0050(9)
C14 0.0601(13) 0.0415(11) 0.0501(12) 0.0247(10) 0.0104(10) 0.0094(10)
C11 0.0681(15) 0.0557(13) 0.0462(12) 0.0292(11) 0.0083(11) 0.0084(11)
C16 0.0490(12) 0.0714(15) 0.0635(14) 0.0442(13) 0.0152(11) 0.0202(11)
C20 0.0492(13) 0.0675(14) 0.0660(15) 0.0428(13) 0.0145(11) 0.0186(11)
C6 0.0588(14) 0.0532(13) 0.0564(14) 0.0256(11) 0.0119(11) 0.0064(11)
C12 0.0688(15) 0.0551(13) 0.0405(11) 0.0193(10) 0.0100(10) 0.0146(11)
C13 0.0761(16) 0.0401(11) 0.0528(13) 0.0189(10) 0.0089(11) 0.0120(11)
C18 0.0694(16) 0.0672(15) 0.0601(14) 0.0420(13) 0.0138(12) 0.0039(12)
C17 0.0721(17) 0.0801(17) 0.0718(16) 0.0556(15) 0.0176(13) 0.0271(14)
C3 0.0519(15) 0.0753(18) 0.092(2) 0.0455(16) 0.0021(14) 0.0026(13)
C19 0.0450(13) 0.0851(18) 0.0725(16) 0.0477(15) 0.0184(11) 0.0089(12)
C4 0.0544(14) 0.0589(14) 0.0594(14) 0.0258(12) 0.0036(11) 0.0020(11)
C7 0.0755(18) 0.0593(15) 0.0806(18) 0.0303(14) 0.0372(15) 0.0122(13)
C2 0.0546(15) 0.0590(15) 0.115(2) 0.0502(17) 0.0266(16) 0.0126(12)
C1 0.069(2) 0.113(3) 0.181(4) 0.082(3) 0.051(2) 0.0335(19)

loop_
_atom_type_symbol
_atom_type_description
_atom_type_scat_dispersion_real
_atom_type_scat_dispersion_imag
_atom_type_scat_source
C C 0.0033 0.0016 'International Tables Vol C Tables 4.2.6.8 and 6.1.1.4'
H H 0.0000 0.0000 'International Tables Vol C Tables 4.2.6.8 and 6.1.1.4'
N N 0.0061 0.0033 'International Tables Vol C Tables 4.2.6.8 and 6.1.1.4'
O O 0.0106 0.0060 'International Tables Vol C Tables 4.2.6.8 and 6.1.1.4'
S S 0.1246 0.1234 'International Tables Vol C Tables 4.2.6.8 and 6.1.1.4'

loop_
_geom_angle_atom_site_label_1
_geom_angle_atom_site_label_2
_geom_angle_atom_site_label_3
_geom_angle
O2 S1 O1 119.88(10)
O2 S1 N1 106.98(10)
O1 S1 N1 104.43(10)
O2 S1 C5 108.54(10)
O1 S1 C5 108.83(10)
N1 S1 C5 107.51(9)
C8 N2 N1 117.72(17)
N2 N1 S1 112.13(14)
N2 C8 C9 115.70(17)
N2 C8 C15 125.11(18)
C9 C8 C15 119.19(16)
C14 C9 C10 118.34(19)
C14 C9 C8 121.02(18)
C10 C9 C8 120.63(17)
C6 C5 C4 120.7(2)
C6 C5 S1 119.82(17)
C4 C5 S1 119.46(18)
C16 C15 C20 118.56(19)
C16 C15 C8 121.92(18)
C20 C15 C8 119.47(18)
C11 C10 C9 121.06(19)
C9 C14 C13 120.3(2)
C10 C11 C12 120.2(2)
C15 C16 C17 120.9(2)
C19 C20 C15 120.6(2)
C7 C6 C5 118.7(2)
C13 C12 C11 119.7(2)
C12 C13 C14 120.4(2)
C19 C18 C17 119.8(2)
C18 C17 C16 119.9(2)
C4 C3 C2 121.9(3)
C18 C19 C20 120.2(2)
C3 C4 C5 119.3(2)
C6 C7 C2 121.7(3)
C3 C2 C7 117.7(2)
C3 C2 C1 121.3(3)
C7 C2 C1 120.9(3)

loop_
_geom_bond_atom_site_label_1
_geom_bond_atom_site_label_2
_geom_bond_distance
S1 O2 1.4191(16)
S1 O1 1.4287(16)
S1 N1 1.6510(18)
S1 C5 1.758(2)
N2 C8 1.279(2)
N2 N1 1.390(2)
C8 C9 1.487(3)
C8 C15 1.492(3)
C9 C14 1.385(3)
C9 C10 1.390(3)
C5 C6 1.382(3)
C5 C4 1.383(3)
C15 C16 1.373(3)
C15 C20 1.380(3)
C10 C11 1.367(3)
C14 C13 1.386(3)
C11 C12 1.376(3)
C16 C17 1.382(3)
C20 C19 1.379(3)
C6 C7 1.375(3)
C12 C13 1.370(3)
C18 C19 1.367(3)
C18 C17 1.369(4)
C3 C4 1.368(4)
C3 C2 1.378(4)
C7 C2 1.393(4)
C2 C1 1.505(4)
